data_2214500
loop_
_publ_author_name
'Sar\?i, Musa'
'G\"ok\,ce, G\"ultekin'
'G\"ok\,ce, Song\"ul'
'\,Sahin, Ertan'
'Necefo\<glu, Hacali'

_publ_section_title Diaquabis(4-chlorobenzoato-\k<i>O</i>)bis-(<i>N</i>,<i>N</i>'-diethylnicotinamide-\k<i>N</i>)zinc(II)
_journal_coeditor_code BG2071
_journal_issue 8
_journal_name_full 'Acta Crystallographica Section E'
_journal_page_first m2191
_journal_page_last m2191
_journal_paper_doi 10.1107/S1600536807034745
_journal_volume 63
_journal_year 2007
_chemical_formula_iupac '[Zn (C7 H4 Cl O2)2 (C10 H14 N2 O)2 (H2 O)2]'
_chemical_formula_moiety 'C34 H40 Cl2 N4 O8 Zn'
_chemical_formula_sum 'C34 H40 Cl2 N4 O8 Zn'
_chemical_formula_weight 768.99
_chemical_name_systematic
;
Diaquabis(4-chlorobenzoato-\k<i>O</i>)bis-(<i>N</i>,<i>N</i>'-
diethylnicotinamide-\k<i>N</i>)zinc(II)
;
_space_group_IT_number 2
_symmetry_cell_setting triclinic
_symmetry_space_group_name_Hall '-P 1'
_symmetry_space_group_name_H-M 'P -1'
_atom_sites_solution_hydrogens geom
_atom_sites_solution_primary direct
_atom_sites_solution_secondary difmap
_cell_angle_alpha 85.047(5)
_cell_angle_beta 78.476(5)
_cell_angle_gamma 67.321(4)
_cell_formula_units_Z 1
_cell_length_a 7.3570(2)
_cell_length_b 8.6887(10)
_cell_length_c 15.9114(10)
_cell_measurement_reflns_used 25
_cell_measurement_temperature 296(2)
_cell_measurement_theta_max 30.53
_cell_measurement_theta_min 2.54
_cell_volume 919.49(13)
_computing_cell_refinement CrstalClear
_computing_data_collection 'CrstalClear (Rigaku/MSC, 2005)'
_computing_data_reduction CrstalClear
_computing_molecular_graphics 'ORTEP-3 (Farrugia, 1997)'
_computing_publication_material SHELXL97
_computing_structure_refinement 'SHELXL97 (Sheldrick, 1997)'
_computing_structure_solution 'SHELXS97 (Sheldrick, 1997)'
_diffrn_ambient_temperature 296(2)
_diffrn_detector_area_resol_mean 10.000
_diffrn_measured_fraction_theta_full 0.995
_diffrn_measured_fraction_theta_max 0.995
_diffrn_measurement_device_type 'Rigaku R-AXIS RAPID-S'
_diffrn_measurement_method \w
_diffrn_radiation_monochromator 'Graphite Monochromator'
_diffrn_radiation_source 'sealed X-ray tube'
_diffrn_radiation_type MoK\a
_diffrn_radiation_wavelength 0.71069
_diffrn_reflns_av_R_equivalents 0.0725
_diffrn_reflns_av_sigmaI/netI 0.0623
_diffrn_reflns_limit_h_max 10
_diffrn_reflns_limit_h_min -10
_diffrn_reflns_limit_k_max 12
_diffrn_reflns_limit_k_min -12
_diffrn_reflns_limit_l_max 22
_diffrn_reflns_limit_l_min -22
_diffrn_reflns_number 27286
_diffrn_reflns_theta_full 30.53
_diffrn_reflns_theta_max 30.53
_diffrn_reflns_theta_min 2.54
_exptl_absorpt_coefficient_mu 0.867
_exptl_absorpt_correction_T_max 0.917
_exptl_absorpt_correction_T_min 0.812
_exptl_absorpt_correction_type multi-scan
_exptl_absorpt_process_details '(Blessing, 1995)'
_exptl_crystal_colour yellow
_exptl_crystal_density_diffrn 1.389
_exptl_crystal_density_method 'not measured'
_exptl_crystal_description Prism
_exptl_crystal_F_000 400
_exptl_crystal_size_max 0.35
_exptl_crystal_size_mid 0.20
_exptl_crystal_size_min 0.10
_refine_diff_density_max 0.851
_refine_diff_density_min -0.436
_refine_ls_extinction_coef 0.029(4)
_refine_ls_extinction_expression Fc^*^=kFc[1+0.001xFc^2^\l^3^/sin(2\q)]^-1/4^
_refine_ls_extinction_method SHELXL97
_refine_ls_goodness_of_fit_ref 1.019
_refine_ls_hydrogen_treatment mixed
_refine_ls_matrix_type full
_refine_ls_number_parameters 234
_refine_ls_number_reflns 5615
_refine_ls_number_restraints 0
_refine_ls_restrained_S_all 1.019
_refine_ls_R_factor_all 0.0951
_refine_ls_R_factor_gt 0.0627
_refine_ls_shift/su_max 0.000
_refine_ls_shift/su_mean 0.000
_refine_ls_structure_factor_coef Fsqd
_refine_ls_weighting_details 'calc w=1/[\s^2^(Fo^2^)+(0.0647P)^2^+0.5887P] where P=(Fo^2^+2Fc^2^)/3'
_refine_ls_weighting_scheme calc
_refine_ls_wR_factor_gt 0.1463
_refine_ls_wR_factor_ref 0.1694
_reflns_number_gt 3800
_reflns_number_total 5615
_reflns_threshold_expression I>2\s(I)
_cod_data_source_file bg2071.cif
_cod_data_source_block I
_cod_database_code 2214500
_cod_database_fobs_code 2214500

loop_
_symmetry_equiv_pos_as_xyz
'x, y, z'
'-x, -y, -z'

loop_
_atom_site_type_symbol
_atom_site_label
_atom_site_fract_x
_atom_site_fract_y
_atom_site_fract_z
_atom_site_U_iso_or_equiv
_atom_site_adp_type
_atom_site_calc_flag
_atom_site_refinement_flags
_atom_site_occupancy
Zn Zn 0.0000 0.0000 0.0000 0.04307(17) Uani d S 1
Cl Cl1 0.73554(19) 0.1583(2) -0.46678(7) 0.0998(4) Uani d . 1
O O1W 0.2219(3) 0.0161(3) 0.06412(16) 0.0526(5) Uani d . 1
H H1A 0.206(6) 0.113(5) 0.074(2) 0.057(11) Uiso d . 1
H H1B 0.184(8) -0.030(7) 0.115(3) 0.112(19) Uiso d . 1
O O2 0.1110(3) 0.1211(3) -0.10540(13) 0.0477(5) Uani d . 1
O O3 -0.0778(3) 0.1279(3) -0.20065(15) 0.0588(6) Uani d . 1
O O4 0.8388(4) -0.3286(3) -0.12444(17) 0.0645(6) Uani d . 1
N N1 0.2253(4) -0.2349(3) -0.05050(16) 0.0448(5) Uani d . 1
N N2 0.8313(5) -0.4147(5) -0.2505(2) 0.0748(9) Uani d . 1
C C1 0.0786(4) 0.1282(4) -0.18056(19) 0.0430(6) Uani d . 1
C C2 0.2437(4) 0.1359(4) -0.25251(19) 0.0437(6) Uani d . 1
C C3 0.4176(5) 0.1423(4) -0.2350(2) 0.0494(7) Uani d . 1
H H3 0.4325 0.1415 -0.1783 0.059 Uiso calc R 1
C C4 0.5694(5) 0.1500(5) -0.3001(2) 0.0570(8) Uani d . 1
H H4 0.6856 0.1547 -0.2878 0.068 Uiso calc R 1
C C5 0.5441(5) 0.1503(5) -0.3838(2) 0.0616(9) Uani d . 1
C C6 0.3747(5) 0.1419(5) -0.4034(2) 0.0617(9) Uani d . 1
H H6 0.3610 0.1416 -0.4602 0.074 Uiso calc R 1
C C7 0.2248(5) 0.1338(4) -0.3374(2) 0.0526(7) Uani d . 1
H H7 0.1100 0.1270 -0.3500 0.063 Uiso calc R 1
C C8 0.1959(4) -0.3783(4) -0.0406(2) 0.0477(7) Uani d . 1
H H8 0.0743 -0.3778 -0.0096 0.057 Uiso calc R 1
C C9 0.3380(5) -0.5276(4) -0.0745(2) 0.0549(8) Uani d . 1
H H9 0.3129 -0.6253 -0.0661 0.066 Uiso calc R 1
C C10 0.5181(5) -0.5280(4) -0.1210(2) 0.0530(8) Uani d . 1
H H10 0.6159 -0.6261 -0.1452 0.064 Uiso calc R 1
C C11 0.5511(4) -0.3795(4) -0.13123(19) 0.0449(6) Uani d . 1
C C12 0.4022(4) -0.2380(4) -0.09404(19) 0.0454(6) Uani d . 1
H H12 0.4256 -0.1394 -0.0994 0.055 Uiso calc R 1
C C13 0.7496(5) -0.3702(4) -0.1696(2) 0.0513(7) Uani d . 1
C C14 0.7386(8) -0.4727(7) -0.3088(3) 0.0960(15) Uani d D 1
H H14A 0.8306 -0.5810 -0.3312 0.115 Uiso calc R 1
H H14B 0.6181 -0.4854 -0.2770 0.115 Uiso calc R 1
C C15 0.6889(14) -0.3581(12) -0.3789(6) 0.203(5) Uani d D 1
H H15A 0.6076 -0.2485 -0.3569 0.208 Uiso calc R 1
H H15B 0.6163 -0.3932 -0.4120 0.208 Uiso calc R 1
H H15C 0.8096 -0.3560 -0.4146 0.208 Uiso calc R 1
C C16 1.0387(7) -0.4206(6) -0.2822(3) 0.0845(13) Uani d . 1
H H16A 1.1175 -0.4644 -0.2373 0.101 Uiso calc R 1
H H16B 1.1008 -0.4953 -0.3307 0.101 Uiso calc R 1
C C17 1.0383(9) -0.2539(7) -0.3086(4) 0.113(2) Uani d . 1
H H17A 0.9436 -0.2030 -0.3461 0.170 Uiso calc R 1
H H17B 1.1696 -0.2639 -0.3380 0.170 Uiso calc R 1
H H17C 1.0015 -0.1860 -0.2587 0.170 Uiso calc R 1

loop_
_atom_site_aniso_label
_atom_site_aniso_U_11
_atom_site_aniso_U_22
_atom_site_aniso_U_33
_atom_site_aniso_U_12
_atom_site_aniso_U_13
_atom_site_aniso_U_23
Zn 0.0364(2) 0.0470(3) 0.0430(3) -0.0135(2) -0.00279(18) -0.0062(2)
Cl1 0.0809(7) 0.1576(13) 0.0650(6) -0.0628(8) 0.0159(5) -0.0051(7)
O1W 0.0482(12) 0.0575(15) 0.0573(14) -0.0236(11) -0.0112(10) -0.0056(12)
O2 0.0464(11) 0.0523(12) 0.0432(11) -0.0187(10) -0.0041(9) -0.0039(9)
O3 0.0438(11) 0.0772(16) 0.0568(13) -0.0241(11) -0.0124(10) 0.0062(12)
O4 0.0546(13) 0.0773(17) 0.0705(16) -0.0328(13) -0.0093(12) -0.0138(13)
N1 0.0382(12) 0.0461(14) 0.0473(13) -0.0146(10) -0.0026(10) -0.0045(11)
N2 0.0625(18) 0.108(3) 0.0594(18) -0.0429(19) 0.0088(14) -0.0224(18)
C1 0.0395(13) 0.0392(14) 0.0456(15) -0.0103(11) -0.0066(11) -0.0011(12)
C2 0.0420(14) 0.0414(15) 0.0452(15) -0.0136(12) -0.0064(11) -0.0020(12)
C3 0.0481(16) 0.0536(18) 0.0484(16) -0.0216(14) -0.0068(13) -0.0033(13)
C4 0.0489(17) 0.067(2) 0.059(2) -0.0275(16) -0.0064(14) -0.0006(16)
C5 0.0564(19) 0.076(2) 0.0484(18) -0.0264(18) 0.0024(14) -0.0033(16)
C6 0.059(2) 0.078(2) 0.0448(17) -0.0238(18) -0.0065(14) -0.0005(16)
C7 0.0481(16) 0.063(2) 0.0480(17) -0.0212(15) -0.0105(13) -0.0009(14)
C8 0.0421(15) 0.0508(17) 0.0502(16) -0.0177(13) -0.0059(12) -0.0055(13)
C9 0.0503(17) 0.0479(17) 0.067(2) -0.0197(14) -0.0063(15) -0.0078(15)
C10 0.0450(16) 0.0480(17) 0.063(2) -0.0124(13) -0.0068(14) -0.0152(15)
C11 0.0373(13) 0.0492(16) 0.0455(15) -0.0124(12) -0.0066(11) -0.0072(13)
C12 0.0398(14) 0.0452(15) 0.0496(16) -0.0151(12) -0.0040(12) -0.0055(12)
C13 0.0420(15) 0.0560(18) 0.0543(18) -0.0179(14) -0.0020(13) -0.0113(14)
C14 0.093(3) 0.130(4) 0.069(3) -0.050(3) -0.002(2) -0.011(3)
C15 0.155(9) 0.185(12) 0.152(9) -0.102(9) -0.100(8) 0.100(9)
C16 0.067(2) 0.085(3) 0.093(3) -0.030(2) 0.017(2) -0.024(2)
C17 0.120(5) 0.090(4) 0.117(4) -0.047(3) 0.025(4) -0.006(3)

loop_
_atom_type_symbol
_atom_type_description
_atom_type_scat_dispersion_real
_atom_type_scat_dispersion_imag
_atom_type_scat_source
C C 0.0030 0.0020 'International Tables Vol C Tables 4.2.6.8 and 6.1.1.4'
H H 0.0000 0.0000 'International Tables Vol C Tables 4.2.6.8 and 6.1.1.4'
N N 0.0060 0.0030 'International Tables Vol C Tables 4.2.6.8 and 6.1.1.4'
O O 0.0110 0.0060 'International Tables Vol C Tables 4.2.6.8 and 6.1.1.4'
Cl Cl 0.1480 0.1590 'International Tables Vol C Tables 4.2.6.8 and 6.1.1.4'
Zn Zn 0.2840 1.4300 'International Tables Vol C Tables 4.2.6.8 and 6.1.1.4'

loop_
_geom_angle_atom_site_label_1
_geom_angle_atom_site_label_2
_geom_angle_atom_site_label_3
_geom_angle_site_symmetry_1
_geom_angle_site_symmetry_3
_geom_angle
O2 Zn O2 2 . 180.0
O2 Zn O1W 2 2 87.86(9)
O2 Zn O1W . 2 92.14(9)
O2 Zn O1W 2 . 92.14(9)
O2 Zn O1W . . 87.86(9)
O1W Zn O1W 2 . 180.00(11)
O2 Zn N1 2 . 91.50(9)
O2 Zn N1 . . 88.50(9)
O1W Zn N1 2 . 93.59(10)
O1W Zn N1 . . 86.41(10)
O2 Zn N1 2 2 88.50(9)
O2 Zn N1 . 2 91.50(9)
O1W Zn N1 2 2 86.41(10)
O1W Zn N1 . 2 93.59(10)
N1 Zn N1 . 2 180.00(13)
Zn O1W H1A . . 114(3)
Zn O1W H1B . . 96(3)
H1A O1W H1B . . 108(4)
C1 O2 Zn . . 126.4(2)
C8 N1 C12 . . 117.8(3)
C8 N1 Zn . . 123.0(2)
C12 N1 Zn . . 119.1(2)
C13 N2 C14 . . 124.9(3)
C13 N2 C16 . . 117.6(3)
C14 N2 C16 . . 117.4(3)
O3 C1 O2 . . 125.6(3)
O3 C1 C2 . . 117.6(3)
O2 C1 C2 . . 116.8(3)
C3 C2 C7 . . 118.8(3)
C3 C2 C1 . . 120.7(3)
C7 C2 C1 . . 120.4(3)
C4 C3 C2 . . 121.4(3)
C4 C3 H3 . . 119.3
C2 C3 H3 . . 119.3
C3 C4 C5 . . 118.2(3)
C3 C4 H4 . . 120.9
C5 C4 H4 . . 120.9
C6 C5 C4 . . 121.9(3)
C6 C5 Cl1 . . 119.4(3)
C4 C5 Cl1 . . 118.7(3)
C5 C6 C7 . . 119.0(3)
C5 C6 H6 . . 120.5
C7 C6 H6 . . 120.5
C6 C7 C2 . . 120.7(3)
C6 C7 H7 . . 119.7
C2 C7 H7 . . 119.7
N1 C8 C9 . . 123.0(3)
N1 C8 H8 . . 118.5
C9 C8 H8 . . 118.5
C10 C9 C8 . . 118.5(3)
C10 C9 H9 . . 120.8
C8 C9 H9 . . 120.8
C9 C10 C11 . . 119.1(3)
C9 C10 H10 . . 120.5
C11 C10 H10 . . 120.5
C12 C11 C10 . . 118.3(3)
C12 C11 C13 . . 117.8(3)
C10 C11 C13 . . 123.4(3)
N1 C12 C11 . . 123.3(3)
N1 C12 H12 . . 118.4
C11 C12 H12 . . 118.4
O4 C13 N2 . . 120.8(3)
O4 C13 C11 . . 119.0(3)
N2 C13 C11 . . 120.1(3)
C15 C14 N2 . . 111.6(6)
C15 C14 H14A . . 108.9
N2 C14 H14A . . 108.9
C15 C14 H14B . . 108.9
N2 C14 H14B . . 108.9
H14A C14 H14B . . 107.7
C14 C15 H15A . . 109.5
C14 C15 H15B . . 109.5
H15A C15 H15B . . 109.5
C14 C15 H15C . . 109.5
H15A C15 H15C . . 109.5
H15B C15 H15C . . 109.5
C17 C16 N2 . . 111.3(4)
C17 C16 H16A . . 109.4
N2 C16 H16A . . 109.4
C17 C16 H16B . . 109.4
N2 C16 H16B . . 109.4
H16A C16 H16B . . 108.0
C16 C17 H17A . . 109.5
C16 C17 H17B . . 109.5
H17A C17 H17B . . 109.5
C16 C17 H17C . . 109.5
H17A C17 H17C . . 109.5
H17B C17 H17C . . 109.5

loop_
_geom_bond_atom_site_label_1
_geom_bond_atom_site_label_2
_geom_bond_site_symmetry_2
_geom_bond_distance
_geom_bond_publ_flag
Zn O2 2 2.097(2) ?
Zn O2 . 2.097(2) y
Zn O1W 2 2.143(2) ?
Zn O1W . 2.143(2) y
Zn N1 . 2.168(2) y
Zn N1 2 2.168(2) ?
Cl1 C5 . 1.746(4) ?
O1W H1A . 0.83(4) ?
O1W H1B . 0.91(4) ?
O2 C1 . 1.257(3) ?
O3 C1 . 1.255(4) ?
O4 C13 . 1.222(4) ?
N1 C8 . 1.336(4) ?
N1 C12 . 1.338(4) ?
N2 C13 . 1.328(4) ?
N2 C14 . 1.478(6) ?
N2 C16 . 1.489(5) ?
C1 C2 . 1.511(4) ?
C2 C3 . 1.385(4) ?
C2 C7 . 1.387(4) ?
C3 C4 . 1.381(4) ?
C3 H3 . 0.9300 ?
C4 C5 . 1.382(5) ?
C4 H4 . 0.9300 ?
C5 C6 . 1.373(5) ?
C6 C7 . 1.381(5) ?
C6 H6 . 0.9300 ?
C7 H7 . 0.9300 ?
C8 C9 . 1.384(4) ?
C8 H8 . 0.9300 ?
C9 C10 . 1.381(5) ?
C9 H9 . 0.9300 ?
C10 C11 . 1.393(4) ?
C10 H10 . 0.9300 ?
C11 C12 . 1.375(4) ?
C11 C13 . 1.496(4) ?
C12 H12 . 0.9300 ?
C14 C15 . 1.435(11) ?
C14 H14A . 0.9700 ?
C14 H14B . 0.9700 ?
C15 H15A . 0.9600 ?
C15 H15B . 0.9600 ?
C15 H15C . 0.9600 ?
C16 C17 . 1.473(7) ?
C16 H16A . 0.9700 ?
C16 H16B . 0.9700 ?
C17 H17A . 0.9600 ?
C17 H17B . 0.9600 ?
C17 H17C . 0.9600 ?

loop_
_geom_hbond_atom_site_label_D
_geom_hbond_atom_site_label_H
_geom_hbond_atom_site_label_A
_geom_hbond_site_symmetry_A
_geom_hbond_distance_DH
_geom_hbond_distance_HA
_geom_hbond_distance_DA
_geom_hbond_angle_DHA
_geom_hbond_publ_flag
O1W H1B O3 2 0.91(5) 1.75(5) 2.654(4) 168(5) y

loop_
_geom_torsion_atom_site_label_1
_geom_torsion_atom_site_label_2
_geom_torsion_atom_site_label_3
_geom_torsion_atom_site_label_4
_geom_torsion_site_symmetry_1
_geom_torsion
O1W Zn O2 C1 2 -16.0(2)
O1W Zn O2 C1 . 164.0(2)
N1 Zn O2 C1 . 77.5(2)
N1 Zn O2 C1 2 -102.5(2)
O2 Zn N1 C8 2 32.6(2)
O2 Zn N1 C8 . -147.4(2)
O1W Zn N1 C8 . 124.6(2)
O2 Zn N1 C12 2 -147.8(2)
O2 Zn N1 C12 . 32.2(2)
O1W Zn N1 C12 2 124.3(2)
O1W Zn N1 C12 . -55.7(2)
Zn O2 C1 O3 . 30.9(4)
Zn O2 C1 C2 . -148.4(2)
O3 C1 C2 C3 . 177.8(3)
O2 C1 C2 C3 . -2.9(4)
O3 C1 C2 C7 . -3.2(4)
O2 C1 C2 C7 . 176.1(3)
C7 C2 C3 C4 . 1.3(5)
C1 C2 C3 C4 . -179.8(3)
C2 C3 C4 C5 . -0.3(5)
C3 C4 C5 C6 . -0.6(6)
C3 C4 C5 Cl1 . -179.5(3)
C4 C5 C6 C7 . 0.4(6)
Cl1 C5 C6 C7 . 179.3(3)
C5 C6 C7 C2 . 0.6(6)
C3 C2 C7 C6 . -1.4(5)
C1 C2 C7 C6 . 179.6(3)
C12 N1 C8 C9 . -1.2(5)
Zn N1 C8 C9 . 178.5(2)
N1 C8 C9 C10 . -0.4(5)
C8 C9 C10 C11 . 0.8(5)
C9 C10 C11 C12 . 0.2(5)
C9 C10 C11 C13 . 171.2(3)
C8 N1 C12 C11 . 2.3(4)
Zn N1 C12 C11 . -177.4(2)
C10 C11 C12 N1 . -1.8(5)
C13 C11 C12 N1 . -173.4(3)
C14 N2 C13 O4 . 177.6(4)
C16 N2 C13 O4 . 3.2(6)
C14 N2 C13 C11 . 1.0(6)
C16 N2 C13 C11 . -173.4(4)
C12 C11 C13 O4 . 57.2(4)
C10 C11 C13 O4 . -113.9(4)
C12 C11 C13 N2 . -126.1(4)
C10 C11 C13 N2 . 62.8(5)
C13 N2 C14 C15 . 114.2(7)
C16 N2 C14 C15 . -70.5(8)
C13 N2 C16 C17 . -82.4(6)
C14 N2 C16 C17 . 102.7(5)
